data_7202853
loop_
_publ_author_name
'Bernardo Masci'
'Pierre Thu\'ery'

_publ_section_title
;
 Versatility of {M(30-crown-10)} (M = K+, Ba2+) as a guest in UO22+
 complexes of [3.1.3.1]- and [3.3.3]homooxacalixarenes
;
_journal_issue 7
_journal_name_full CrystEngComm
_journal_page_first 582
_journal_paper_doi 10.1039/b703172f
_journal_volume 9
_journal_year 2007
_chemical_formula_sum 'C132 H216 K4 O48 U2'
_chemical_formula_weight 3203.51
_space_group_IT_number 14
_symmetry_cell_setting monoclinic
_symmetry_space_group_name_Hall '-P 2yn'
_symmetry_space_group_name_H-M 'P 1 21/n 1'
_atom_sites_solution_hydrogens geom
_atom_sites_solution_primary heavy
_atom_sites_solution_secondary difmap
_audit_creation_method SHELXL-97
_cell_angle_alpha 90.00
_cell_angle_beta 103.061(3)
_cell_angle_gamma 90.00
_cell_formula_units_Z 2
_cell_length_a 12.0923(7)
_cell_length_b 24.6602(9)
_cell_length_c 25.5672(16)
_cell_measurement_reflns_used 116766
_cell_measurement_temperature 100(2)
_cell_measurement_theta_max 25.68
_cell_measurement_theta_min 2.96
_cell_volume 7426.9(7)
_computing_cell_refinement 'HKL2000 (Otwinowski & Minor, 1997)'
_computing_data_collection 'COLLECT (Hooft, 1998)'
_computing_data_reduction 'HKL2000 (Otwinowski & Minor, 1997)'
_computing_molecular_graphics 'SHELXTL (Sheldrick, 1999)'
_computing_publication_material 'SHELXTL (Sheldrick, 1999); PLATON (Spek, 2003)'
_computing_structure_refinement 'SHELXL-97 (Sheldrick, 1997)'
_computing_structure_solution 'SHELXS-97 (Sheldrick, 1997)'
_diffrn_ambient_temperature 100(2)
_diffrn_measured_fraction_theta_full 0.998
_diffrn_measured_fraction_theta_max 0.998
_diffrn_measurement_device_type 'Nonius Kappa-CCD area-detector diffractometer'
_diffrn_measurement_method 'one \f and five \w scans with 2\% steps'
_diffrn_radiation_monochromator graphite
_diffrn_radiation_source 'fine-focus sealed tube'
_diffrn_radiation_type MoK\a
_diffrn_radiation_wavelength 0.71073
_diffrn_reflns_av_R_equivalents 0.0729
_diffrn_reflns_av_sigmaI/netI 0.0577
_diffrn_reflns_limit_h_max 14
_diffrn_reflns_limit_h_min 0
_diffrn_reflns_limit_k_max 30
_diffrn_reflns_limit_k_min 0
_diffrn_reflns_limit_l_max 30
_diffrn_reflns_limit_l_min -31
_diffrn_reflns_number 116766
_diffrn_reflns_theta_full 25.68
_diffrn_reflns_theta_max 25.68
_diffrn_reflns_theta_min 2.96
_diffrn_standards_decay_% 0
_diffrn_standards_interval_time 0
_exptl_absorpt_coefficient_mu 2.370
_exptl_absorpt_correction_T_max 0.752
_exptl_absorpt_correction_T_min 0.433
_exptl_absorpt_correction_type refdelf
_exptl_absorpt_process_details 'program DELABS from PLATON (Spek, 2003)'
_exptl_crystal_colour 'translucent light orange-yellow'
_exptl_crystal_density_diffrn 1.433
_exptl_crystal_description platelet
_exptl_crystal_F_000 3304
_exptl_crystal_size_max 0.23
_exptl_crystal_size_mid 0.18
_exptl_crystal_size_min 0.12
_refine_diff_density_max 1.434
_refine_diff_density_min -1.480
_refine_diff_density_rms 0.115
_refine_ls_extinction_method none
_refine_ls_goodness_of_fit_ref 1.057
_refine_ls_hydrogen_treatment constr
_refine_ls_matrix_type full
_refine_ls_number_parameters 854
_refine_ls_number_reflns 14080
_refine_ls_number_restraints 0
_refine_ls_restrained_S_all 1.057
_refine_ls_R_factor_all 0.0785
_refine_ls_R_factor_gt 0.0505
_refine_ls_shift/su_max 0.001
_refine_ls_shift/su_mean 0.000
_refine_ls_structure_factor_coef Fsqd
_refine_ls_weighting_details 'calc w=1/[\s^2^(Fo^2^)+(0.0433P)^2^+33.0564P] where P=(Fo^2^+2Fc^2^)/3'
_refine_ls_weighting_scheme calc
_refine_ls_wR_factor_gt 0.1124
_refine_ls_wR_factor_ref 0.1208
_reflns_number_gt 10501
_reflns_number_total 14080
_reflns_threshold_expression >2sigma(I)
_cod_data_source_file b703172f.txt
_cod_data_source_block 5
_cod_original_sg_symbol_H-M 'P 21/n'
_cod_database_code 7202853

loop_
_symmetry_equiv_pos_as_xyz
'x, y, z'
'-x+1/2, y+1/2, -z+1/2'
'-x, -y, -z'
'x-1/2, -y-1/2, z-1/2'

loop_
_atom_site_label
_atom_site_type_symbol
_atom_site_fract_x
_atom_site_fract_y
_atom_site_fract_z
_atom_site_U_iso_or_equiv
_atom_site_adp_type
_atom_site_occupancy
_atom_site_symmetry_multiplicity
_atom_site_calc_flag
_atom_site_refinement_flags
_atom_site_disorder_assembly
_atom_site_disorder_group
U U 0.048024(19) 0.884442(9) 0.084182(9) 0.02675(8) Uani 1 1 d . . .
K1 K -0.08827(12) 0.67770(6) 0.28719(6) 0.0383(3) Uani 1 1 d . . .
K2 K -0.10947(18) 1.02275(7) 0.05047(7) 0.0612(5) Uani 1 1 d . . .
O1 O -0.0569(3) 0.94191(16) 0.12280(15) 0.0295(9) Uani 1 1 d . . .
O2 O 0.2018(3) 0.93146(15) 0.13019(15) 0.0287(9) Uani 1 1 d . . .
O3 O 0.3370(3) 0.82045(15) 0.14294(16) 0.0287(9) Uani 1 1 d . . .
O4 O 0.1491(3) 0.83101(15) 0.03885(15) 0.0292(9) Uani 1 1 d . . .
O5 O -0.1079(3) 0.84391(16) 0.03262(16) 0.0323(10) Uani 1 1 d . . .
O6 O -0.2358(3) 0.85252(16) 0.12331(16) 0.0322(10) Uani 1 1 d . . .
O7 O 0.0334(4) 0.93487(15) 0.03085(16) 0.0328(10) Uani 1 1 d . . .
O8 O 0.0621(3) 0.83578(15) 0.13740(16) 0.0300(9) Uani 1 1 d . . .
O9 O 0.0045(5) 0.76416(19) 0.23076(19) 0.0535(13) Uani 1 1 d . . .
O10 O -0.0201(4) 0.66252(19) 0.18816(19) 0.0514(13) Uani 1 1 d . . .
O11 O 0.1216(4) 0.61468(18) 0.27645(17) 0.0410(11) Uani 1 1 d . . .
O12 O -0.0458(4) 0.57071(17) 0.32359(19) 0.0428(11) Uani 1 1 d . . .
O13 O -0.2709(4) 0.60064(18) 0.27867(19) 0.0451(12) Uani 1 1 d . . .
O14 O -0.3217(4) 0.70019(19) 0.22247(19) 0.0464(12) Uani 1 1 d . . .
O15 O -0.2699(4) 0.75111(18) 0.32537(19) 0.0451(12) Uani 1 1 d . . .
O16 O -0.1439(4) 0.69641(19) 0.42159(19) 0.0472(12) Uani 1 1 d . . .
O17 O 0.0599(4) 0.68553(18) 0.38421(18) 0.0429(11) Uani 1 1 d . . .
O18 O 0.0791(5) 0.7928(2) 0.3433(2) 0.0663(16) Uani 1 1 d . . .
O19 O 0.0265(5) 1.1116(2) 0.1228(2) 0.0606(14) Uani 1 1 d . . .
H19A H 0.0582 1.1345 0.1523 0.073 Uiso 1 1 d R . .
H19B H -0.0232 1.1250 0.1020 0.073 Uiso 1 1 d R . .
O20 O -0.1843(4) 1.13027(18) 0.0541(2) 0.0525(13) Uani 1 1 d . . .
H20A H -0.1653 1.1452 0.0223 0.063 Uiso 1 1 d R . .
H20B H -0.2389 1.1492 0.0644 0.063 Uiso 1 1 d R . .
O21 O -0.2641(5) 1.0014(2) -0.0531(2) 0.0613(15) Uani 1 1 d . . .
H21A H -0.2386 0.9680 -0.0621 0.074 Uiso 1 1 d R . .
H21B H -0.2405 1.0233 -0.0754 0.074 Uiso 1 1 d R . .
O22 O 0.2541(5) 0.7573(2) 0.2219(2) 0.0716(17) Uani 1 1 d . . .
H22A H 0.2968 0.7725 0.2034 0.086 Uiso 1 1 d R . .
H22B H 0.1671 0.7559 0.2130 0.086 Uiso 1 1 d R . .
O23 O 0.1552(4) 1.1647(2) 0.2165(2) 0.0707(16) Uani 1 1 d . . .
H23A H 0.1648 1.1947 0.2373 0.085 Uiso 1 1 d R . .
H23B H 0.2131 1.1425 0.2186 0.085 Uiso 1 1 d R . .
O24 O -0.1872(4) 0.89895(19) -0.06120(19) 0.0496(13) Uani 1 1 d . . .
H24A H -0.1670 0.8869 -0.0255 0.059 Uiso 1 1 d R . .
H24B H -0.1233 0.8983 -0.0747 0.059 Uiso 1 1 d R . .
C1 C -0.1787(5) 0.9267(2) 0.1832(2) 0.0267(13) Uani 1 1 d . . .
C2 C -0.0756(5) 0.9459(2) 0.1727(2) 0.0271(13) Uani 1 1 d . . .
C3 C 0.0013(5) 0.9716(2) 0.2142(2) 0.0260(13) Uani 1 1 d . . .
C4 C -0.0214(5) 0.9739(2) 0.2653(2) 0.0289(14) Uani 1 1 d . . .
H4 H 0.0310 0.9910 0.2926 0.035 Uiso 1 1 calc R . .
C5 C -0.1183(5) 0.9519(2) 0.2776(2) 0.0289(14) Uani 1 1 d . . .
C6 C -0.1965(5) 0.9291(2) 0.2349(2) 0.0298(14) Uani 1 1 d . . .
H6 H -0.2634 0.9148 0.2412 0.036 Uiso 1 1 calc R . .
C7 C -0.1416(5) 0.9540(3) 0.3339(3) 0.0347(15) Uani 1 1 d . . .
C8 C -0.2497(6) 0.9872(3) 0.3320(3) 0.0451(18) Uani 1 1 d . . .
H8A H -0.2677 0.9867 0.3667 0.068 Uiso 1 1 calc R . .
H8B H -0.3114 0.9717 0.3059 0.068 Uiso 1 1 calc R . .
H8C H -0.2376 1.0239 0.3222 0.068 Uiso 1 1 calc R . .
C9 C -0.0463(6) 0.9801(3) 0.3751(3) 0.0411(16) Uani 1 1 d . . .
H9A H 0.0234 0.9610 0.3760 0.062 Uiso 1 1 calc R . .
H9B H -0.0637 0.9783 0.4099 0.062 Uiso 1 1 calc R . .
H9C H -0.0382 1.0173 0.3656 0.062 Uiso 1 1 calc R . .
C10 C -0.1599(6) 0.8959(3) 0.3523(3) 0.0453(18) Uani 1 1 d . . .
H10A H -0.0912 0.8754 0.3553 0.068 Uiso 1 1 calc R . .
H10B H -0.2200 0.8790 0.3266 0.068 Uiso 1 1 calc R . .
H10C H -0.1797 0.8971 0.3866 0.068 Uiso 1 1 calc R . .
C11 C 0.1099(5) 0.9964(2) 0.2046(2) 0.0270(13) Uani 1 1 d . . .
H11A H 0.0990 1.0051 0.1667 0.032 Uiso 1 1 calc R . .
H11B H 0.1248 1.0300 0.2246 0.032 Uiso 1 1 calc R . .
C12 C 0.2124(5) 0.9596(2) 0.2208(2) 0.0267(13) Uani 1 1 d . . .
C13 C 0.2534(5) 0.9292(2) 0.1823(2) 0.0262(13) Uani 1 1 d . . .
C14 C 0.3530(5) 0.8979(2) 0.2002(2) 0.0266(13) Uani 1 1 d . . .
C15 C 0.4033(5) 0.8951(2) 0.2545(2) 0.0275(13) Uani 1 1 d . . .
H15 H 0.4676 0.8736 0.2653 0.033 Uiso 1 1 calc R . .
C16 C 0.3626(5) 0.9228(2) 0.2936(2) 0.0280(13) Uani 1 1 d . . .
C17 C 0.2668(5) 0.9556(2) 0.2750(2) 0.0276(13) Uani 1 1 d . . .
H17 H 0.2382 0.9755 0.2999 0.033 Uiso 1 1 calc R . .
C18 C 0.4178(5) 0.9216(2) 0.3536(2) 0.0294(14) Uani 1 1 d . . .
C19 C 0.3297(5) 0.9070(3) 0.3864(3) 0.0368(15) Uani 1 1 d . . .
H19C H 0.3658 0.9065 0.4239 0.055 Uiso 1 1 calc R . .
H19D H 0.2986 0.8718 0.3758 0.055 Uiso 1 1 calc R . .
H19E H 0.2699 0.9334 0.3800 0.055 Uiso 1 1 calc R . .
C20 C 0.4659(5) 0.9775(2) 0.3717(3) 0.0349(15) Uani 1 1 d . . .
H20C H 0.5226 0.9871 0.3524 0.052 Uiso 1 1 calc R . .
H20D H 0.4995 0.9767 0.4095 0.052 Uiso 1 1 calc R . .
H20E H 0.4059 1.0038 0.3646 0.052 Uiso 1 1 calc R . .
C21 C 0.5131(6) 0.8795(3) 0.3665(3) 0.0403(16) Uani 1 1 d . . .
H21C H 0.5723 0.8892 0.3488 0.060 Uiso 1 1 calc R . .
H21D H 0.4835 0.8445 0.3542 0.060 Uiso 1 1 calc R . .
H21E H 0.5432 0.8783 0.4046 0.060 Uiso 1 1 calc R . .
C22 C 0.4021(5) 0.8686(2) 0.1603(2) 0.0312(14) Uani 1 1 d . . .
H22C H 0.4017 0.8919 0.1297 0.037 Uiso 1 1 calc R . .
H22D H 0.4801 0.8588 0.1762 0.037 Uiso 1 1 calc R . .
C23 C 0.3657(5) 0.7971(2) 0.0963(2) 0.0310(14) Uani 1 1 d . . .
H23C H 0.4389 0.7792 0.1066 0.037 Uiso 1 1 calc R . .
H23D H 0.3715 0.8255 0.0708 0.037 Uiso 1 1 calc R . .
C24 C 0.2776(5) 0.7569(2) 0.0704(2) 0.0294(14) Uani 1 1 d . . .
C25 C 0.1717(5) 0.7762(2) 0.0409(2) 0.0276(13) Uani 1 1 d . . .
C26 C 0.0931(5) 0.7393(2) 0.0128(2) 0.0249(13) Uani 1 1 d . . .
C27 C 0.1190(5) 0.6845(2) 0.0171(2) 0.0290(14) Uani 1 1 d . . .
H27 H 0.0662 0.6602 -0.0020 0.035 Uiso 1 1 calc R . .
C28 C 0.2201(5) 0.6637(2) 0.0484(2) 0.0296(14) Uani 1 1 d . . .
C29 C 0.2987(5) 0.7019(2) 0.0739(2) 0.0300(14) Uani 1 1 d . . .
H29 H 0.3682 0.6898 0.0941 0.036 Uiso 1 1 calc R . .
C30 C 0.2460(5) 0.6024(2) 0.0510(3) 0.0321(14) Uani 1 1 d . . .
C31 C 0.3202(7) 0.5889(3) 0.0111(3) 0.058(2) Uani 1 1 d . . .
H31A H 0.3887 0.6099 0.0197 0.086 Uiso 1 1 calc R . .
H31B H 0.2793 0.5974 -0.0247 0.086 Uiso 1 1 calc R . .
H31C H 0.3387 0.5510 0.0134 0.086 Uiso 1 1 calc R . .
C32 C 0.3066(6) 0.5865(3) 0.1075(3) 0.0463(18) Uani 1 1 d . . .
H32A H 0.2620 0.5976 0.1323 0.069 Uiso 1 1 calc R . .
H32B H 0.3793 0.6040 0.1166 0.069 Uiso 1 1 calc R . .
H32C H 0.3167 0.5479 0.1094 0.069 Uiso 1 1 calc R . .
C33 C 0.1380(5) 0.5684(2) 0.0350(3) 0.0370(16) Uani 1 1 d . . .
H33A H 0.1563 0.5308 0.0420 0.055 Uiso 1 1 calc R . .
H33B H 0.1052 0.5733 -0.0025 0.055 Uiso 1 1 calc R . .
H33C H 0.0847 0.5796 0.0555 0.055 Uiso 1 1 calc R . .
C34 C -0.0191(5) 0.7581(2) -0.0216(2) 0.0275(13) Uani 1 1 d . . .
H34A H -0.0354 0.7377 -0.0549 0.033 Uiso 1 1 calc R . .
H34B H -0.0132 0.7961 -0.0304 0.033 Uiso 1 1 calc R . .
C35 C -0.1162(5) 0.7509(2) 0.0064(2) 0.0284(13) Uani 1 1 d . . .
C36 C -0.1571(5) 0.7945(2) 0.0313(2) 0.0296(14) Uani 1 1 d . . .
C37 C -0.2526(5) 0.7875(2) 0.0530(2) 0.0307(14) Uani 1 1 d . . .
C38 C -0.2993(5) 0.7357(3) 0.0541(2) 0.0334(15) Uani 1 1 d . . .
H38 H -0.3610 0.7312 0.0698 0.040 Uiso 1 1 calc R . .
C39 C -0.2564(5) 0.6906(2) 0.0325(2) 0.0296(14) Uani 1 1 d . . .
C40 C -0.1671(5) 0.7001(2) 0.0073(2) 0.0291(14) Uani 1 1 d . . .
H40 H -0.1401 0.6713 -0.0097 0.035 Uiso 1 1 calc R . .
C41 C -0.3065(6) 0.6338(3) 0.0343(3) 0.0383(16) Uani 1 1 d . . .
C42 C -0.2104(6) 0.5909(3) 0.0454(3) 0.055(2) Uani 1 1 d . . .
H42A H -0.1572 0.5997 0.0782 0.082 Uiso 1 1 calc R . .
H42B H -0.1722 0.5908 0.0163 0.082 Uiso 1 1 calc R . .
H42C H -0.2423 0.5557 0.0485 0.082 Uiso 1 1 calc R . .
C43 C -0.3688(7) 0.6289(3) 0.0799(3) 0.055(2) Uani 1 1 d . . .
H43A H -0.3173 0.6369 0.1135 0.082 Uiso 1 1 calc R . .
H43B H -0.3973 0.5927 0.0809 0.082 Uiso 1 1 calc R . .
H43C H -0.4310 0.6541 0.0740 0.082 Uiso 1 1 calc R . .
C44 C -0.3852(6) 0.6216(3) -0.0191(3) 0.0508(19) Uani 1 1 d . . .
H44A H -0.4134 0.5853 -0.0190 0.076 Uiso 1 1 calc R . .
H44B H -0.3447 0.6253 -0.0472 0.076 Uiso 1 1 calc R . .
H44C H -0.4477 0.6466 -0.0253 0.076 Uiso 1 1 calc R . .
C45 C -0.3038(5) 0.8353(3) 0.0735(3) 0.0341(15) Uani 1 1 d . . .
H45A H -0.3111 0.8647 0.0477 0.041 Uiso 1 1 calc R . .
H45B H -0.3791 0.8262 0.0780 0.041 Uiso 1 1 calc R . .
C46 C -0.2679(5) 0.9051(2) 0.1377(3) 0.0310(14) Uani 1 1 d . . .
H46A H -0.3400 0.9031 0.1481 0.037 Uiso 1 1 calc R . .
H46B H -0.2767 0.9293 0.1071 0.037 Uiso 1 1 calc R . .
C47 C -0.0779(6) 0.7527(3) 0.1816(3) 0.0446(18) Uani 1 1 d . . .
H47A H -0.0908 0.7845 0.1587 0.054 Uiso 1 1 calc R . .
H47B H -0.1496 0.7416 0.1892 0.054 Uiso 1 1 calc R . .
C48 C -0.0290(6) 0.7088(3) 0.1557(3) 0.0504(19) Uani 1 1 d . . .
H48A H -0.0770 0.7013 0.1207 0.060 Uiso 1 1 calc R . .
H48B H 0.0455 0.7193 0.1510 0.060 Uiso 1 1 calc R . .
C49 C 0.0763(7) 0.6300(3) 0.1828(3) 0.062(2) Uani 1 1 d . . .
H49A H 0.1436 0.6524 0.1868 0.074 Uiso 1 1 calc R . .
H49B H 0.0617 0.6127 0.1479 0.074 Uiso 1 1 calc R . .
C50 C 0.0924(8) 0.5889(3) 0.2256(3) 0.059(2) Uani 1 1 d . . .
H50A H 0.0230 0.5683 0.2227 0.071 Uiso 1 1 calc R . .
H50B H 0.1523 0.5641 0.2218 0.071 Uiso 1 1 calc R . .
C51 C 0.1476(6) 0.5784(3) 0.3205(3) 0.0422(17) Uani 1 1 d . . .
H51A H 0.1658 0.5992 0.3535 0.051 Uiso 1 1 calc R . .
H51B H 0.2145 0.5576 0.3181 0.051 Uiso 1 1 calc R . .
C52 C 0.0536(6) 0.5398(3) 0.3232(3) 0.0501(19) Uani 1 1 d . . .
H52A H 0.0399 0.5158 0.2924 0.060 Uiso 1 1 calc R . .
H52B H 0.0739 0.5180 0.3555 0.060 Uiso 1 1 calc R . .
C53 C -0.1384(6) 0.5360(3) 0.3253(3) 0.0486(19) Uani 1 1 d . . .
H53A H -0.1197 0.5133 0.3571 0.058 Uiso 1 1 calc R . .
H53B H -0.1534 0.5125 0.2941 0.058 Uiso 1 1 calc R . .
C54 C -0.2423(6) 0.5691(3) 0.3263(3) 0.0460(18) Uani 1 1 d . . .
H54A H -0.3050 0.5453 0.3286 0.055 Uiso 1 1 calc R . .
H54B H -0.2276 0.5926 0.3575 0.055 Uiso 1 1 calc R . .
C55 C -0.3779(6) 0.6256(3) 0.2732(3) 0.0459(18) Uani 1 1 d . . .
H55A H -0.3774 0.6493 0.3036 0.055 Uiso 1 1 calc R . .
H55B H -0.4362 0.5984 0.2720 0.055 Uiso 1 1 calc R . .
C56 C -0.4018(6) 0.6578(3) 0.2220(3) 0.0509(19) Uani 1 1 d . . .
H56A H -0.4007 0.6337 0.1922 0.061 Uiso 1 1 calc R . .
H56B H -0.4772 0.6734 0.2164 0.061 Uiso 1 1 calc R . .
C57 C -0.3590(6) 0.7537(3) 0.2322(3) 0.0501(19) Uani 1 1 d . . .
H57A H -0.4308 0.7608 0.2073 0.060 Uiso 1 1 calc R . .
H57B H -0.3042 0.7798 0.2251 0.060 Uiso 1 1 calc R . .
C58 C -0.3734(6) 0.7618(3) 0.2880(3) 0.0470(18) Uani 1 1 d . . .
H58A H -0.3969 0.7989 0.2923 0.056 Uiso 1 1 calc R . .
H58B H -0.4321 0.7377 0.2947 0.056 Uiso 1 1 calc R . .
C59 C -0.2777(6) 0.7613(3) 0.3789(3) 0.0486(19) Uani 1 1 d . . .
H59A H -0.3343 0.7375 0.3881 0.058 Uiso 1 1 calc R . .
H59B H -0.3022 0.7984 0.3818 0.058 Uiso 1 1 calc R . .
C60 C -0.1667(6) 0.7525(3) 0.4175(3) 0.0455(18) Uani 1 1 d . . .
H60A H -0.1068 0.7712 0.4051 0.055 Uiso 1 1 calc R . .
H60B H -0.1698 0.7670 0.4525 0.055 Uiso 1 1 calc R . .
C61 C -0.0373(6) 0.6837(3) 0.4571(3) 0.055(2) Uani 1 1 d . . .
H61A H -0.0498 0.6616 0.4866 0.066 Uiso 1 1 calc R . .
H61B H 0.0004 0.7169 0.4718 0.066 Uiso 1 1 calc R . .
C62 C 0.0350(6) 0.6539(3) 0.4270(3) 0.0474(18) Uani 1 1 d . . .
H62A H 0.1055 0.6438 0.4515 0.057 Uiso 1 1 calc R . .
H62B H -0.0035 0.6209 0.4124 0.057 Uiso 1 1 calc R . .
C63 C 0.1555(6) 0.7199(3) 0.4002(3) 0.0499(19) Uani 1 1 d . . .
H63A H 0.2232 0.6983 0.4132 0.060 Uiso 1 1 calc R . .
H63B H 0.1450 0.7435 0.4291 0.060 Uiso 1 1 calc R . .
C64 C 0.1686(6) 0.7530(3) 0.3532(3) 0.055(2) Uani 1 1 d . . .
H64A H 0.2420 0.7708 0.3608 0.066 Uiso 1 1 calc R . .
H64B H 0.1632 0.7301 0.3219 0.066 Uiso 1 1 calc R . .
C65 C 0.0797(7) 0.8277(3) 0.2999(3) 0.057(2) Uani 1 1 d . . .
H65A H 0.1523 0.8249 0.2901 0.069 Uiso 1 1 calc R . .
H65B H 0.0711 0.8648 0.3110 0.069 Uiso 1 1 calc R . .
C66 C -0.0130(6) 0.8150(3) 0.2520(3) 0.0409(17) Uani 1 1 d . . .
H66A H -0.0855 0.8151 0.2623 0.049 Uiso 1 1 calc R . .
H66B H -0.0153 0.8427 0.2249 0.049 Uiso 1 1 calc R . .

loop_
_atom_site_aniso_label
_atom_site_aniso_U_11
_atom_site_aniso_U_22
_atom_site_aniso_U_33
_atom_site_aniso_U_23
_atom_site_aniso_U_13
_atom_site_aniso_U_12
U 0.03131(13) 0.02368(12) 0.02593(12) 0.00197(11) 0.00791(9) 0.00027(11)
K1 0.0361(8) 0.0349(8) 0.0415(8) 0.0084(6) 0.0036(7) -0.0027(6)
K2 0.1010(15) 0.0396(9) 0.0524(11) 0.0158(8) 0.0372(10) 0.0213(9)
O1 0.032(2) 0.033(2) 0.025(2) 0.0032(18) 0.0085(18) -0.0007(18)
O2 0.034(2) 0.026(2) 0.027(2) 0.0029(17) 0.0089(19) -0.0043(18)
O3 0.030(2) 0.027(2) 0.031(2) -0.0028(18) 0.0102(19) -0.0027(18)
O4 0.031(2) 0.027(2) 0.030(2) 0.0028(18) 0.0085(19) -0.0015(18)
O5 0.030(2) 0.030(2) 0.035(2) 0.0021(19) 0.0048(19) 0.0046(19)
O6 0.034(2) 0.028(2) 0.034(2) -0.0056(19) 0.0045(19) 0.0027(19)
O7 0.042(3) 0.023(2) 0.033(2) 0.0069(18) 0.008(2) 0.0059(19)
O8 0.034(2) 0.022(2) 0.035(2) 0.0062(18) 0.0092(19) 0.0018(18)
O9 0.070(4) 0.043(3) 0.045(3) 0.002(2) 0.008(3) 0.002(3)
O10 0.062(3) 0.046(3) 0.043(3) 0.000(2) 0.008(2) 0.017(3)
O11 0.042(3) 0.042(3) 0.038(3) 0.001(2) 0.006(2) 0.007(2)
O12 0.039(3) 0.028(2) 0.063(3) 0.002(2) 0.014(2) -0.002(2)
O13 0.038(3) 0.046(3) 0.053(3) -0.003(2) 0.016(2) -0.002(2)
O14 0.041(3) 0.048(3) 0.051(3) 0.002(2) 0.012(2) 0.003(2)
O15 0.044(3) 0.041(3) 0.049(3) -0.001(2) 0.009(2) 0.008(2)
O16 0.036(3) 0.048(3) 0.055(3) 0.001(2) 0.004(2) 0.005(2)
O17 0.043(3) 0.044(3) 0.040(3) -0.001(2) 0.006(2) -0.003(2)
O18 0.060(4) 0.080(4) 0.064(4) 0.022(3) 0.023(3) 0.019(3)
O19 0.070(4) 0.060(3) 0.052(3) 0.012(3) 0.015(3) 0.015(3)
O20 0.076(4) 0.039(3) 0.053(3) 0.013(2) 0.036(3) 0.015(2)
O21 0.075(4) 0.051(3) 0.067(4) 0.009(3) 0.035(3) -0.013(3)
O22 0.084(4) 0.071(4) 0.067(4) 0.011(3) 0.031(3) -0.009(3)
O23 0.048(3) 0.078(4) 0.089(4) -0.020(3) 0.020(3) 0.006(3)
O24 0.047(3) 0.055(3) 0.043(3) 0.008(2) 0.003(2) 0.004(2)
C1 0.030(3) 0.020(3) 0.030(3) 0.001(2) 0.008(3) 0.003(3)
C2 0.034(3) 0.018(3) 0.030(3) 0.003(2) 0.007(3) 0.005(3)
C3 0.028(3) 0.024(3) 0.027(3) 0.002(3) 0.009(3) 0.005(3)
C4 0.027(3) 0.026(3) 0.032(3) -0.003(3) 0.002(3) 0.004(3)
C5 0.033(4) 0.023(3) 0.031(3) 0.001(3) 0.009(3) 0.005(3)
C6 0.029(3) 0.027(3) 0.036(4) 0.003(3) 0.010(3) 0.002(3)
C7 0.034(4) 0.037(4) 0.035(4) -0.008(3) 0.012(3) -0.003(3)
C8 0.038(4) 0.059(5) 0.041(4) -0.015(4) 0.013(3) 0.000(3)
C9 0.044(4) 0.046(4) 0.037(4) -0.005(3) 0.017(3) -0.002(3)
C10 0.057(5) 0.044(4) 0.040(4) -0.002(3) 0.022(4) -0.008(3)
C11 0.031(3) 0.021(3) 0.029(3) 0.001(3) 0.007(3) 0.000(3)
C12 0.028(3) 0.019(3) 0.034(3) 0.001(3) 0.011(3) -0.006(2)
C13 0.030(3) 0.023(3) 0.026(3) 0.001(3) 0.007(3) -0.007(3)
C14 0.027(3) 0.021(3) 0.032(3) -0.002(2) 0.009(3) -0.004(2)
C15 0.027(3) 0.019(3) 0.037(4) 0.000(3) 0.009(3) 0.002(2)
C16 0.029(3) 0.022(3) 0.035(3) 0.003(3) 0.011(3) -0.005(3)
C17 0.028(3) 0.025(3) 0.031(3) -0.003(3) 0.010(3) -0.004(3)
C18 0.030(3) 0.030(3) 0.031(3) 0.001(3) 0.011(3) 0.003(3)
C19 0.037(4) 0.040(4) 0.033(4) 0.004(3) 0.008(3) -0.002(3)
C20 0.033(4) 0.035(4) 0.037(4) -0.002(3) 0.009(3) -0.004(3)
C21 0.049(4) 0.041(4) 0.029(3) 0.001(3) 0.006(3) 0.008(3)
C22 0.029(3) 0.031(3) 0.035(4) -0.003(3) 0.009(3) -0.002(3)
C23 0.032(3) 0.028(3) 0.035(4) -0.005(3) 0.011(3) 0.000(3)
C24 0.032(3) 0.029(3) 0.030(3) -0.003(3) 0.012(3) 0.001(3)
C25 0.035(4) 0.026(3) 0.025(3) 0.002(3) 0.014(3) 0.000(3)
C26 0.025(3) 0.030(3) 0.022(3) 0.001(2) 0.009(3) 0.002(3)
C27 0.032(3) 0.029(3) 0.029(3) -0.003(3) 0.013(3) -0.003(3)
C28 0.033(4) 0.031(3) 0.027(3) 0.003(3) 0.012(3) 0.004(3)
C29 0.028(3) 0.035(4) 0.027(3) -0.003(3) 0.006(3) 0.004(3)
C30 0.037(4) 0.026(3) 0.035(4) -0.001(3) 0.012(3) 0.001(3)
C31 0.067(5) 0.033(4) 0.087(6) -0.014(4) 0.049(5) -0.003(4)
C32 0.047(4) 0.031(4) 0.058(5) 0.005(3) 0.005(4) 0.006(3)
C33 0.042(4) 0.026(3) 0.042(4) 0.009(3) 0.009(3) 0.001(3)
C34 0.033(3) 0.025(3) 0.026(3) -0.004(3) 0.009(3) -0.002(3)
C35 0.025(3) 0.034(3) 0.025(3) 0.001(3) 0.002(3) -0.001(3)
C36 0.032(3) 0.026(3) 0.027(3) -0.001(3) 0.000(3) -0.002(3)
C37 0.028(3) 0.034(3) 0.028(3) -0.005(3) 0.002(3) 0.004(3)
C38 0.028(3) 0.040(4) 0.032(4) -0.003(3) 0.006(3) -0.002(3)
C39 0.029(3) 0.035(3) 0.025(3) -0.003(3) 0.007(3) -0.001(3)
C40 0.034(4) 0.026(3) 0.025(3) 0.000(3) 0.004(3) 0.004(3)
C41 0.046(4) 0.034(3) 0.039(4) 0.003(3) 0.017(3) -0.002(3)
C42 0.056(5) 0.032(4) 0.081(6) 0.010(4) 0.025(4) 0.001(4)
C43 0.072(5) 0.046(4) 0.057(5) 0.001(4) 0.039(4) -0.008(4)
C44 0.058(5) 0.049(4) 0.049(4) -0.004(4) 0.020(4) -0.020(4)
C45 0.028(3) 0.035(4) 0.040(4) -0.007(3) 0.008(3) 0.000(3)
C46 0.027(3) 0.026(3) 0.040(4) -0.002(3) 0.008(3) 0.001(3)
C47 0.050(4) 0.042(4) 0.040(4) 0.013(3) 0.005(3) -0.007(3)
C48 0.043(4) 0.063(5) 0.043(4) 0.011(4) 0.006(3) 0.007(4)
C49 0.066(6) 0.071(6) 0.050(5) -0.003(4) 0.015(4) 0.022(4)
C50 0.078(6) 0.062(5) 0.036(4) -0.006(4) 0.008(4) 0.019(5)
C51 0.046(4) 0.041(4) 0.040(4) -0.001(3) 0.010(3) 0.010(3)
C52 0.050(5) 0.043(4) 0.058(5) 0.006(4) 0.012(4) 0.012(4)
C53 0.048(4) 0.035(4) 0.063(5) 0.004(4) 0.013(4) -0.010(3)
C54 0.047(4) 0.041(4) 0.053(5) 0.001(4) 0.017(4) -0.014(3)
C55 0.040(4) 0.043(4) 0.059(5) -0.005(4) 0.019(4) -0.005(3)
C56 0.033(4) 0.071(5) 0.049(5) -0.012(4) 0.011(3) 0.004(4)
C57 0.046(4) 0.051(5) 0.052(5) 0.003(4) 0.008(4) 0.006(4)
C58 0.042(4) 0.039(4) 0.057(5) -0.002(4) 0.005(4) 0.011(3)
C59 0.055(5) 0.035(4) 0.057(5) -0.001(3) 0.013(4) 0.007(3)
C60 0.054(5) 0.043(4) 0.039(4) -0.003(3) 0.010(4) -0.002(3)
C61 0.051(5) 0.074(6) 0.035(4) -0.001(4) 0.001(4) 0.010(4)
C62 0.048(4) 0.055(5) 0.039(4) 0.006(4) 0.010(3) 0.008(4)
C63 0.047(5) 0.041(4) 0.053(5) -0.003(4) -0.007(4) -0.009(3)
C64 0.040(4) 0.045(4) 0.081(6) -0.011(4) 0.014(4) -0.002(4)
C65 0.059(5) 0.058(5) 0.058(5) 0.005(4) 0.019(4) 0.010(4)
C66 0.045(4) 0.032(4) 0.048(4) 0.009(3) 0.016(4) 0.002(3)

loop_
_atom_type_symbol
_atom_type_description
_atom_type_scat_dispersion_real
_atom_type_scat_dispersion_imag
_atom_type_scat_source
C C 0.0033 0.0016 'International Tables Vol C Tables 4.2.6.8 and 6.1.1.4'
H H 0.0000 0.0000 'International Tables Vol C Tables 4.2.6.8 and 6.1.1.4'
O O 0.0106 0.0060 'International Tables Vol C Tables 4.2.6.8 and 6.1.1.4'
K K 0.2009 0.2494 'International Tables Vol C Tables 4.2.6.8 and 6.1.1.4'
U U -9.6767 9.6646 'International Tables Vol C Tables 4.2.6.8 and 6.1.1.4'

loop_
_geom_angle_atom_site_label_1
_geom_angle_atom_site_label_2
_geom_angle_atom_site_label_3
_geom_angle
_geom_angle_site_symmetry_1
_geom_angle_site_symmetry_3
_geom_angle_publ_flag
O8 U O7 179.01(17) . . ?
O8 U O1 93.10(16) . . ?
O7 U O1 86.00(16) . . ?
O8 U O5 94.00(16) . . ?
O7 U O5 86.49(17) . . ?
O1 U O5 93.13(14) . . ?
O8 U O2 91.29(16) . . ?
O7 U O2 88.22(16) . . ?
O1 U O2 85.94(14) . . ?
O5 U O2 174.68(14) . . ?
O8 U O4 91.67(16) . . ?
O7 U O4 89.23(16) . . ?
O1 U O4 175.11(13) . . ?
O5 U O4 85.48(14) . . ?
O2 U O4 95.01(14) . . ?
O17 K1 O12 74.39(14) . . ?
O17 K1 O10 123.69(15) . . ?
O12 K1 O10 95.90(14) . . ?
O17 K1 O13 116.83(14) . . ?
O12 K1 O13 59.01(13) . . ?
O10 K1 O13 102.47(15) . . ?
O17 K1 O9 98.65(14) . . ?
O12 K1 O9 141.65(15) . . ?
O10 K1 O9 56.02(14) . . ?
O13 K1 O9 144.35(15) . . ?
O17 K1 O14 146.99(14) . . ?
O12 K1 O14 115.97(14) . . ?
O10 K1 O14 87.67(14) . . ?
O13 K1 O14 57.88(14) . . ?
O9 K1 O14 90.65(14) . . ?
O17 K1 O11 74.18(13) . . ?
O12 K1 O11 57.01(13) . . ?
O10 K1 O11 55.90(13) . . ?
O13 K1 O11 107.26(13) . . ?
O9 K1 O11 84.68(14) . . ?
O14 K1 O11 138.52(13) . . ?
O17 K1 O15 92.19(13) . . ?
O12 K1 O15 121.54(13) . . ?
O10 K1 O15 134.99(14) . . ?
O13 K1 O15 80.07(13) . . ?
O9 K1 O15 96.03(14) . . ?
O14 K1 O15 55.21(13) . . ?
O11 K1 O15 166.27(13) . . ?
O7 K2 O1 138.98(14) 3_575 . ?
O7 K2 O20 79.99(13) 3_575 . ?
O1 K2 O20 134.69(14) . . ?
O7 K2 O7 80.41(13) 3_575 . ?
O1 K2 O7 60.41(12) . . ?
O20 K2 O7 157.57(15) . . ?
O7 K2 O21 68.13(13) 3_575 . ?
O1 K2 O21 119.46(14) . . ?
O20 K2 O21 93.11(16) . . ?
O7 K2 O21 89.61(14) . . ?
O7 K2 O19 87.62(14) 3_575 . ?
O1 K2 O19 95.87(14) . . ?
O20 K2 O19 56.18(15) . . ?
O7 K2 O19 112.20(14) . . ?
O21 K2 O19 144.55(14) . . ?
C2 O1 U 133.3(3) . . ?
C2 O1 K2 122.1(3) . . ?
U O1 K2 103.38(14) . . ?
C13 O2 U 129.4(3) . . ?
C23 O3 C22 111.7(4) . . ?
C25 O4 U 132.2(3) . . ?
C36 O5 U 135.4(3) . . ?
C45 O6 C46 111.6(4) . . ?
U O7 K2 148.9(2) . 3_575 ?
U O7 K2 110.05(17) . . ?
K2 O7 K2 99.60(13) 3_575 . ?
C66 O9 C47 112.2(5) . . ?
C66 O9 K1 110.5(4) . . ?
C47 O9 K1 91.2(4) . . ?
C48 O10 C49 110.7(6) . . ?
C48 O10 K1 114.7(4) . . ?
C49 O10 K1 123.8(4) . . ?
C51 O11 C50 114.2(5) . . ?
C51 O11 K1 106.9(4) . . ?
C50 O11 K1 105.8(4) . . ?
C53 O12 C52 110.5(5) . . ?
C53 O12 K1 119.4(4) . . ?
C52 O12 K1 126.3(4) . . ?
C55 O13 C54 111.3(5) . . ?
C55 O13 K1 112.9(4) . . ?
C54 O13 K1 105.2(4) . . ?
C56 O14 C57 115.9(5) . . ?
C56 O14 K1 115.1(4) . . ?
C57 O14 K1 111.7(4) . . ?
C59 O15 C58 112.1(5) . . ?
C59 O15 K1 127.0(4) . . ?
C58 O15 K1 117.9(4) . . ?
C60 O16 C61 113.2(6) . . ?
C63 O17 C62 113.8(5) . . ?
C63 O17 K1 129.2(4) . . ?
C62 O17 K1 116.7(4) . . ?
C65 O18 C64 114.7(6) . . ?
C6 C1 C2 120.0(5) . . ?
C6 C1 C46 121.2(5) . . ?
C2 C1 C46 118.8(5) . . ?
O1 C2 C3 121.9(5) . . ?
O1 C2 C1 119.9(5) . . ?
C3 C2 C1 118.1(5) . . ?
C2 C3 C4 119.5(5) . . ?
C2 C3 C11 120.7(5) . . ?
C4 C3 C11 119.8(5) . . ?
C5 C4 C3 123.4(6) . . ?
C4 C5 C6 115.9(5) . . ?
C4 C5 C7 123.0(5) . . ?
C6 C5 C7 121.1(5) . . ?
C1 C6 C5 122.8(6) . . ?
C9 C7 C5 113.3(5) . . ?
C9 C7 C8 107.7(5) . . ?
C5 C7 C8 108.9(5) . . ?
C9 C7 C10 108.7(6) . . ?
C5 C7 C10 109.0(5) . . ?
C8 C7 C10 109.0(6) . . ?
C12 C11 C3 113.6(5) . . ?
C17 C12 C13 119.5(5) . . ?
C17 C12 C11 119.1(5) . . ?
C13 C12 C11 121.4(5) . . ?
O2 C13 C12 120.8(5) . . ?
O2 C13 C14 121.0(5) . . ?
C12 C13 C14 118.1(5) . . ?
C15 C14 C13 120.0(5) . . ?
C15 C14 C22 120.8(5) . . ?
C13 C14 C22 119.3(5) . . ?
C14 C15 C16 123.4(5) . . ?
C15 C16 C17 116.0(5) . . ?
C15 C16 C18 124.6(5) . . ?
C17 C16 C18 119.3(5) . . ?
C12 C17 C16 122.9(5) . . ?
C20 C18 C16 109.8(5) . . ?
C20 C18 C21 109.3(5) . . ?
C16 C18 C21 111.5(5) . . ?
C20 C18 C19 108.0(5) . . ?
C16 C18 C19 110.6(5) . . ?
C21 C18 C19 107.6(5) . . ?
O3 C22 C14 109.8(5) . . ?
O3 C23 C24 110.6(5) . . ?
C29 C24 C25 119.8(6) . . ?
C29 C24 C23 121.3(6) . . ?
C25 C24 C23 118.8(5) . . ?
O4 C25 C26 121.1(5) . . ?
O4 C25 C24 119.9(5) . . ?
C26 C25 C24 119.0(5) . . ?
C27 C26 C25 118.8(5) . . ?
C27 C26 C34 120.1(5) . . ?
C25 C26 C34 121.1(5) . . ?
C26 C27 C28 123.7(6) . . ?
C29 C28 C27 115.9(5) . . ?
C29 C28 C30 122.2(5) . . ?
C27 C28 C30 121.8(5) . . ?
C24 C29 C28 122.6(6) . . ?
C32 C30 C33 108.2(5) . . ?
C32 C30 C31 110.3(6) . . ?
C33 C30 C31 107.1(5) . . ?
C32 C30 C28 110.1(5) . . ?
C33 C30 C28 111.9(5) . . ?
C31 C30 C28 109.1(5) . . ?
C26 C34 C35 112.2(5) . . ?
C36 C35 C40 118.7(5) . . ?
C36 C35 C34 121.1(5) . . ?
C40 C35 C34 120.2(5) . . ?
O5 C36 C35 120.4(5) . . ?
O5 C36 C37 120.0(5) . . ?
C35 C36 C37 119.6(5) . . ?
C38 C37 C36 119.6(5) . . ?
C38 C37 C45 121.1(6) . . ?
C36 C37 C45 119.2(5) . . ?
C39 C38 C37 122.2(6) . . ?
C38 C39 C40 116.4(6) . . ?
C38 C39 C41 122.3(5) . . ?
C40 C39 C41 121.3(5) . . ?
C39 C40 C35 123.1(5) . . ?
C44 C41 C43 110.9(6) . . ?
C44 C41 C39 109.1(5) . . ?
C43 C41 C39 111.1(5) . . ?
C44 C41 C42 109.0(6) . . ?
C43 C41 C42 106.6(6) . . ?
C39 C41 C42 110.2(5) . . ?
O6 C45 C37 110.6(5) . . ?
O6 C46 C1 109.5(5) . . ?
O9 C47 C48 105.5(6) . . ?
O10 C48 C47 108.8(6) . . ?
O10 C49 C50 106.7(6) . . ?
O11 C50 C49 109.7(7) . . ?
O11 C51 C52 113.9(6) . . ?
O12 C52 C51 108.2(6) . . ?
O12 C53 C54 109.9(5) . . ?
O13 C54 C53 109.0(6) . . ?
O13 C55 C56 108.0(6) . . ?
O14 C56 C55 112.7(6) . . ?
O14 C57 C58 113.6(6) . . ?
O15 C58 C57 110.1(6) . . ?
O15 C59 C60 111.6(6) . . ?
O16 C60 C59 108.8(6) . . ?
O16 C61 C62 109.3(6) . . ?
O17 C62 C61 112.2(6) . . ?
O17 C63 C64 108.8(6) . . ?
O18 C64 C63 107.6(6) . . ?
O18 C65 C66 112.4(7) . . ?
O9 C66 C65 110.8(6) . . ?

loop_
_geom_bond_atom_site_label_1
_geom_bond_atom_site_label_2
_geom_bond_distance
_geom_bond_site_symmetry_2
_geom_bond_publ_flag
U O8 1.793(4) . ?
U O7 1.824(4) . ?
U O1 2.272(4) . ?
U O5 2.274(4) . ?
U O2 2.280(4) . ?
U O4 2.284(4) . ?
U K2 3.9066(16) . ?
U K2 4.3355(16) 3_575 ?
K1 O17 2.719(5) . ?
K1 O12 2.806(4) . ?
K1 O10 2.859(5) . ?
K1 O13 2.884(5) . ?
K1 O9 2.936(5) . ?
K1 O14 2.984(5) . ?
K1 O11 3.041(5) . ?
K1 O15 3.166(5) . ?
K2 O7 2.669(4) 3_575 ?
K2 O1 2.696(4) . ?
K2 O20 2.810(5) . ?
K2 O7 2.885(4) . ?
K2 O21 2.923(6) . ?
K2 O19 3.090(6) . ?
K2 K2 4.245(3) 3_575 ?
K2 U 4.3357(16) 3_575 ?
O1 C2 1.348(7) . ?
O2 C13 1.339(7) . ?
O3 C23 1.437(7) . ?
O3 C22 1.438(7) . ?
O4 C25 1.377(7) . ?
O5 C36 1.352(7) . ?
O6 C45 1.415(7) . ?
O6 C46 1.425(7) . ?
O7 K2 2.669(4) 3_575 ?
O9 C66 1.402(8) . ?
O9 C47 1.445(8) . ?
O10 C48 1.400(8) . ?
O10 C49 1.446(9) . ?
O11 C51 1.417(8) . ?
O11 C50 1.418(8) . ?
O12 C53 1.419(8) . ?
O12 C52 1.424(8) . ?
O13 C55 1.412(8) . ?
O13 C54 1.420(8) . ?
O14 C56 1.422(8) . ?
O14 C57 1.434(8) . ?
O15 C59 1.416(8) . ?
O15 C58 1.417(8) . ?
O16 C60 1.411(8) . ?
O16 C61 1.434(8) . ?
O17 C63 1.417(8) . ?
O17 C62 1.429(8) . ?
O18 C65 1.406(9) . ?
O18 C64 1.438(9) . ?
C1 C6 1.386(8) . ?
C1 C2 1.417(8) . ?
C1 C46 1.495(8) . ?
C2 C3 1.395(8) . ?
C3 C4 1.397(8) . ?
C3 C11 1.517(8) . ?
C4 C5 1.390(8) . ?
C5 C6 1.392(8) . ?
C5 C7 1.528(8) . ?
C7 C9 1.517(9) . ?
C7 C8 1.533(9) . ?
C7 C10 1.541(9) . ?
C11 C12 1.516(8) . ?
C12 C17 1.398(8) . ?
C12 C13 1.413(8) . ?
C13 C14 1.416(8) . ?
C14 C15 1.385(8) . ?
C14 C22 1.479(8) . ?
C15 C16 1.390(8) . ?
C16 C17 1.406(8) . ?
C16 C18 1.528(8) . ?
C18 C20 1.526(8) . ?
C18 C21 1.531(8) . ?
C18 C19 1.540(8) . ?
C23 C24 1.494(8) . ?
C24 C29 1.380(8) . ?
C24 C25 1.414(8) . ?
C25 C26 1.393(8) . ?
C26 C27 1.385(8) . ?
C26 C34 1.514(8) . ?
C27 C28 1.399(8) . ?
C28 C29 1.391(8) . ?
C28 C30 1.542(8) . ?
C30 C32 1.516(9) . ?
C30 C33 1.528(9) . ?
C30 C31 1.539(9) . ?
C34 C35 1.517(8) . ?
C35 C36 1.396(8) . ?
C35 C40 1.397(8) . ?
C36 C37 1.401(8) . ?
C37 C38 1.398(8) . ?
C37 C45 1.483(8) . ?
C38 C39 1.392(8) . ?
C39 C40 1.397(8) . ?
C39 C41 1.533(9) . ?
C41 C44 1.508(10) . ?
C41 C43 1.530(9) . ?
C41 C42 1.548(10) . ?
C47 C48 1.461(10) . ?
C49 C50 1.470(11) . ?
C51 C52 1.495(10) . ?
C53 C54 1.503(10) . ?
C55 C56 1.502(10) . ?
C57 C58 1.490(10) . ?
C59 C60 1.492(10) . ?
C61 C62 1.483(10) . ?
C63 C64 1.492(10) . ?
C65 C66 1.495(10) . ?

loop_
_geom_hbond_atom_site_label_D
_geom_hbond_atom_site_label_H
_geom_hbond_atom_site_label_A
_geom_hbond_distance_DH
_geom_hbond_distance_HA
_geom_hbond_distance_DA
_geom_hbond_angle_DHA
_geom_hbond_site_symmetry_A
O19 H19B O20 0.78 2.06 2.789(8) 155.8 .
O19 H19A O23 0.95 1.94 2.861(8) 163.4 .
O20 H20A O4 0.97 1.72 2.682(6) 172.4 3_575
O20 H20B O16 0.90 1.93 2.819(7) 172.2 2_455
O21 H21B O2 0.88 1.93 2.804(6) 174.0 3_575
O21 H21A O24 0.93 1.81 2.717(7) 164.8 .
O22 H22A O3 0.86 2.09 2.902(6) 157.1 .
O22 H22B O9 1.03 2.12 3.081(8) 154.3 .
O23 H23B O11 0.88 2.09 2.936(7) 160.8 2
O23 H23A O22 0.90 1.99 2.850(8) 157.7 2
O24 H24A O5 0.94 1.83 2.734(6) 160.0 .
O24 H24B O19 0.92 1.90 2.777(7) 160.9 3_575
